data_4302618
loop_
_publ_author_name
'Liang Zhao'
'Thomas C. W. Mak'

_publ_section_title
;
Assembly of Silver(I) Two- and Three-Dimensional Coordination Networks with
Complementary Tridentate Heteroaryl Ethynide Ligands
;
_journal_name_full 'Inorganic Chemistry'
_journal_page_first 6480
_journal_page_last 6489
_journal_paper_doi 10.1021/ic900346p
_journal_volume 48
_journal_year 2009
_chemical_formula_sum 'C21 H14 Ag6 F15 N3 O14'
_chemical_formula_weight 1464.57
_chemical_name_common ((2-AgCC)-Pyraz)(5AgCF3CO2)(Me3NCH2CO2)(2H2O)
_chemical_name_systematic
; 
 ? 
;
_space_group_IT_number 2
_symmetry_cell_setting triclinic
_symmetry_space_group_name_Hall '-P 1'
_symmetry_space_group_name_H-M 'P -1'
_atom_sites_solution_hydrogens geom
_atom_sites_solution_primary direct
_atom_sites_solution_secondary difmap
_audit_creation_method SHELXL-97
_cell_angle_alpha 97.352(4)
_cell_angle_beta 105.052(4)
_cell_angle_gamma 107.880(4)
_cell_formula_units_Z 2
_cell_length_a 12.193(3)
_cell_length_b 12.464(3)
_cell_length_c 13.515(3)
_cell_measurement_temperature 293(2)
_cell_volume 1838.8(8)
_computing_structure_refinement 'SHELXL-97 (Sheldrick, 1997)'
_computing_structure_solution 'SHELXS-97 (Sheldrick, 1990)'
_diffrn_ambient_temperature 293(2)
_diffrn_measured_fraction_theta_full 0.976
_diffrn_measured_fraction_theta_max 0.976
_diffrn_radiation_monochromator graphite
_diffrn_radiation_source 'fine-focus sealed tube'
_diffrn_radiation_type MoK\a
_diffrn_radiation_wavelength 0.71073
_diffrn_reflns_av_R_equivalents 0.0231
_diffrn_reflns_av_sigmaI/netI 0.0381
_diffrn_reflns_limit_h_max 16
_diffrn_reflns_limit_h_min -15
_diffrn_reflns_limit_k_max 16
_diffrn_reflns_limit_k_min -16
_diffrn_reflns_limit_l_max 18
_diffrn_reflns_limit_l_min -17
_diffrn_reflns_number 13413
_diffrn_reflns_theta_full 28.33
_diffrn_reflns_theta_max 28.33
_diffrn_reflns_theta_min 1.60
_exptl_absorpt_coefficient_mu 3.273
_exptl_absorpt_correction_T_max 1.000000
_exptl_absorpt_correction_T_min 0.669758
_exptl_absorpt_correction_type multi-scan
_exptl_crystal_colour Light-yellow
_exptl_crystal_density_diffrn 2.645
_exptl_crystal_density_method 'not measured'
_exptl_crystal_description Block
_exptl_crystal_F_000 1380
_exptl_crystal_size_max 0.43
_exptl_crystal_size_mid 0.27
_exptl_crystal_size_min 0.24
_refine_diff_density_max 1.266
_refine_diff_density_min -0.950
_refine_diff_density_rms 0.129
_refine_ls_extinction_method none
_refine_ls_goodness_of_fit_ref 1.038
_refine_ls_hydrogen_treatment none
_refine_ls_matrix_type full
_refine_ls_number_parameters 614
_refine_ls_number_reflns 8948
_refine_ls_number_restraints 33
_refine_ls_restrained_S_all 1.039
_refine_ls_R_factor_all 0.0466
_refine_ls_R_factor_gt 0.0341
_refine_ls_shift/su_max 0.001
_refine_ls_shift/su_mean 0.000
_refine_ls_structure_factor_coef Fsqd
_refine_ls_weighting_details 'calc w=1/[\s^2^(Fo^2^)+(0.0401P)^2^+2.3295P] where P=(Fo^2^+2Fc^2^)/3'
_refine_ls_weighting_scheme calc
_refine_ls_wR_factor_gt 0.0828
_refine_ls_wR_factor_ref 0.0910
_reflns_number_gt 7162
_reflns_number_total 8948
_reflns_threshold_expression &gt;2sigma(I)
_cod_data_source_file ic900346p_si_002_5.cif
_cod_data_source_block Complex5
_cod_depositor_comments
;
The following automatic conversions were performed:
'_symmetry_cell_setting' value 'Triclinic' changed to 'triclinic'
according to '/home/saulius/struct/CIF-dictionaries/cif_core.dic'
dictionary named 'cif_core.dic' version 2.4.1 from 2010-06-29.

Automatic conversion script
Id: cif_fix_enum 1527 2010-12-29 10:47:43Z saulius 
;
_cod_database_code 4302618

loop_
_symmetry_equiv_pos_as_xyz
'x, y, z'
'-x, -y, -z'

loop_
_atom_site_label
_atom_site_type_symbol
_atom_site_fract_x
_atom_site_fract_y
_atom_site_fract_z
_atom_site_U_iso_or_equiv
_atom_site_adp_type
_atom_site_occupancy
_atom_site_symmetry_multiplicity
_atom_site_calc_flag
_atom_site_refinement_flags
_atom_site_disorder_assembly
_atom_site_disorder_group
Ag1 Ag 0.13160(3) -0.09503(3) 0.43353(3) 0.04903(10) Uani 1 1 d . . .
Ag2 Ag 0.12715(3) 0.15806(3) 0.47409(3) 0.04679(10) Uani 1 1 d . . .
Ag3 Ag 0.31902(3) 0.41222(3) 0.56074(3) 0.03594(9) Uani 1 1 d . . .
Ag4 Ag 0.38348(3) 0.21822(3) 0.62434(3) 0.04072(9) Uani 1 1 d . . .
Ag5 Ag 0.54200(4) 0.46911(3) 0.73042(3) 0.04477(10) Uani 1 1 d . . .
Ag6 Ag 0.38122(3) 0.32801(3) 0.37319(3) 0.04340(9) Uani 1 1 d . . .
N1 N 0.8024(3) 0.2439(3) 0.5167(3) 0.0394(8) Uani 1 1 d . . .
N2 N 0.7181(3) 0.4162(3) 0.4530(3) 0.0331(7) Uani 1 1 d . . .
C1 C 0.4762(4) 0.3635(3) 0.5609(3) 0.0320(8) Uani 1 1 d . . .
C2 C 0.5576(3) 0.3560(3) 0.5275(3) 0.0289(8) Uani 1 1 d . . .
C3 C 0.6630(3) 0.3434(3) 0.5048(3) 0.0286(8) Uani 1 1 d . . .
C4 C 0.7062(4) 0.2579(3) 0.5369(3) 0.0340(9) Uani 1 1 d . . .
H4A H 0.6665 0.2095 0.5736 0.041 Uiso 1 1 calc R . .
C5 C 0.8566(4) 0.3157(4) 0.4635(4) 0.0413(10) Uani 1 1 d . . .
H5A H 0.9235 0.3077 0.4468 0.050 Uiso 1 1 calc R . .
C6 C 0.8143(4) 0.4015(4) 0.4333(4) 0.0410(10) Uani 1 1 d . . .
H6A H 0.8549 0.4508 0.3977 0.049 Uiso 1 1 calc R . .
O1 O 0.0926(4) -0.0467(3) 0.2772(3) 0.0573(10) Uani 1 1 d . . .
O2 O 0.2072(3) 0.1390(3) 0.3417(2) 0.0422(7) Uani 1 1 d . . .
C7 C 0.1505(4) 0.0507(4) 0.2703(3) 0.0363(9) Uani 1 1 d . . .
C8 C 0.1491(5) 0.0622(4) 0.1579(4) 0.0569(14) Uani 1 1 d D . .
F11 F 0.1200(7) 0.1487(4) 0.1348(4) 0.158(3) Uani 1 1 d D . .
F12 F 0.2551(4) 0.0769(6) 0.1470(4) 0.148(3) Uani 1 1 d D . .
F13 F 0.0759(4) -0.0280(4) 0.0858(3) 0.0933(13) Uani 1 1 d D . .
O3 O 0.4739(3) 0.3829(3) 0.1675(3) 0.0508(8) Uani 1 1 d . . .
O4 O 0.4822(3) 0.2577(3) 0.2730(3) 0.0497(8) Uani 1 1 d . . .
C9 C 0.4917(4) 0.2967(4) 0.1947(4) 0.0395(10) Uani 1 1 d . . .
C10 C 0.5378(6) 0.2280(5) 0.1208(4) 0.0598(15) Uani 1 1 d D . .
F21 F 0.5121(7) 0.2440(6) 0.0280(4) 0.168(3) Uani 1 1 d D . .
F22 F 0.6589(4) 0.2687(4) 0.1552(5) 0.1219(19) Uani 1 1 d D . .
F23 F 0.5095(5) 0.1195(3) 0.1232(4) 0.1033(15) Uani 1 1 d D . .
O5 O 0.1318(3) 0.3575(3) 0.3985(3) 0.0468(8) Uani 1 1 d . . .
O6 O 0.2417(3) 0.3996(3) 0.2888(3) 0.0499(8) Uani 1 1 d . . .
C11 C 0.1518(4) 0.3881(4) 0.3186(4) 0.0377(9) Uani 1 1 d . A .
C12 C 0.0533(4) 0.4222(4) 0.2487(4) 0.0503(12) Uani 1 1 d D . .
F31 F 0.018(3) 0.489(3) 0.2999(19) 0.112(14) Uani 0.262(15) 1 d PD A 1
F32 F 0.0852(19) 0.479(3) 0.184(2) 0.086(8) Uani 0.262(15) 1 d PD A 1
F33 F -0.043(3) 0.341(2) 0.195(4) 0.19(2) Uani 0.262(15) 1 d PD A 1
F31' F 0.0375(10) 0.3942(14) 0.1497(5) 0.110(4) Uani 0.738(15) 1 d PD A 2
F32' F -0.0532(6) 0.3754(10) 0.2596(8) 0.090(3) Uani 0.738(15) 1 d PD A 2
F33' F 0.0797(11) 0.5336(6) 0.2740(10) 0.143(6) Uani 0.738(15) 1 d PD A 2
O7 O 0.6358(4) 0.3735(3) 0.8393(3) 0.0578(9) Uani 1 1 d . . .
O8 O 0.5653(3) 0.1966(3) 0.7344(3) 0.0529(9) Uani 1 1 d . . .
C13 C 0.6364(4) 0.2759(4) 0.8088(4) 0.0419(10) Uani 1 1 d . A .
C14 C 0.7449(6) 0.2490(6) 0.8725(5) 0.0737(19) Uani 1 1 d D . .
F41 F 0.8417(19) 0.337(3) 0.896(3) 0.18(3) Uani 0.262(15) 1 d PD A 1
F42 F 0.752(2) 0.258(4) 0.9668(14) 0.108(13) Uani 0.262(15) 1 d PD A 1
F43 F 0.766(5) 0.166(4) 0.832(3) 0.23(4) Uani 0.262(15) 1 d PD A 1
F41' F 0.7074(10) 0.1562(13) 0.9096(13) 0.147(5) Uani 0.738(15) 1 d PD A 2
F42' F 0.8058(10) 0.2260(11) 0.8115(9) 0.114(4) Uani 0.738(15) 1 d PD A 2
F43' F 0.8244(12) 0.3306(12) 0.9506(10) 0.177(9) Uani 0.738(15) 1 d PD A 2
O9 O 0.1008(3) -0.0201(4) 0.5916(3) 0.0694(12) Uani 1 1 d . . .
O10 O 0.2668(4) 0.1168(3) 0.7068(3) 0.0624(10) Uani 1 1 d . . .
C15 C 0.1798(4) 0.0239(4) 0.6780(4) 0.0446(11) Uani 1 1 d . A .
C16 C 0.1724(5) -0.0402(5) 0.7668(6) 0.0728(19) Uani 1 1 d D . .
F51 F 0.277(3) -0.036(5) 0.827(3) 0.150(19) Uani 0.262(15) 1 d PD A 1
F52 F 0.151(3) 0.023(3) 0.841(2) 0.089(10) Uani 0.262(15) 1 d PD A 1
F53 F 0.097(4) -0.144(3) 0.751(4) 0.19(2) Uani 0.262(15) 1 d PD A 1
F51' F 0.0648(7) -0.1222(8) 0.7402(11) 0.104(4) Uani 0.738(15) 1 d PD A 2
F52' F 0.2512(11) -0.0928(11) 0.7738(14) 0.150(7) Uani 0.738(15) 1 d PD A 2
F53' F 0.1914(16) 0.0240(13) 0.8561(10) 0.143(7) Uani 0.738(15) 1 d PD A 2
N3 N 0.2006(3) 0.3600(3) 0.8932(3) 0.0388(8) Uani 1 1 d . . .
O11 O 0.2351(3) 0.3996(3) 0.6970(3) 0.0554(9) Uani 1 1 d . . .
O12 O 0.0788(3) 0.2407(3) 0.6075(2) 0.0502(8) Uani 1 1 d . . .
C17 C 0.1479(4) 0.3142(4) 0.6906(3) 0.0336(9) Uani 1 1 d . . .
C18 C 0.1123(4) 0.2919(4) 0.7876(3) 0.0415(10) Uani 1 1 d . . .
H18A H 0.0370 0.3058 0.7810 0.050 Uiso 1 1 calc R . .
H18B H 0.0952 0.2105 0.7870 0.050 Uiso 1 1 calc R . .
C19 C 0.1525(7) 0.3150(7) 0.9760(5) 0.098(3) Uani 1 1 d . . .
H19A H 0.0758 0.3242 0.9692 0.147 Uiso 1 1 calc R . .
H19B H 0.2089 0.3572 1.0441 0.147 Uiso 1 1 calc R . .
H19C H 0.1419 0.2344 0.9682 0.147 Uiso 1 1 calc R . .
C20 C 0.3217(6) 0.3481(7) 0.9057(5) 0.080(2) Uani 1 1 d . . .
H20A H 0.3774 0.3926 0.9733 0.121 Uiso 1 1 calc R . .
H20B H 0.3523 0.3759 0.8516 0.121 Uiso 1 1 calc R . .
H20C H 0.3130 0.2682 0.9002 0.121 Uiso 1 1 calc R . .
C21 C 0.2151(8) 0.4836(5) 0.9074(5) 0.088(2) Uani 1 1 d . . .
H21A H 0.1381 0.4915 0.9023 0.132 Uiso 1 1 calc R . .
H21B H 0.2445 0.5143 0.8538 0.132 Uiso 1 1 calc R . .
H21C H 0.2721 0.5253 0.9754 0.132 Uiso 1 1 calc R . .
O1W O 0.3638(3) 0.0326(3) 0.5087(3) 0.0470(8) Uani 1 1 d . . .
O2W O 0.5271(3) -0.0403(3) 0.6533(3) 0.0548(9) Uani 1 1 d . . .

loop_
_atom_site_aniso_label
_atom_site_aniso_U_11
_atom_site_aniso_U_22
_atom_site_aniso_U_33
_atom_site_aniso_U_23
_atom_site_aniso_U_13
_atom_site_aniso_U_12
Ag1 0.0443(2) 0.0584(2) 0.0534(2) 0.02957(18) 0.01695(17) 0.02253(18)
Ag2 0.0414(2) 0.0555(2) 0.03963(19) -0.00049(16) 0.01652(15) 0.01335(16)
Ag3 0.03470(17) 0.03919(17) 0.04729(19) 0.01878(14) 0.01997(14) 0.02193(14)
Ag4 0.03760(18) 0.03428(17) 0.0527(2) 0.01956(15) 0.01488(15) 0.01170(14)
Ag5 0.0541(2) 0.03911(19) 0.03841(19) 0.00367(14) 0.01127(16) 0.01780(16)
Ag6 0.03979(19) 0.0570(2) 0.03721(18) 0.01193(15) 0.01308(14) 0.02105(16)
N1 0.040(2) 0.0380(19) 0.052(2) 0.0171(17) 0.0210(17) 0.0204(16)
N2 0.0311(17) 0.0328(17) 0.044(2) 0.0165(15) 0.0160(15) 0.0160(14)
C1 0.033(2) 0.034(2) 0.033(2) 0.0092(16) 0.0125(17) 0.0146(17)
C2 0.0307(19) 0.0263(18) 0.032(2) 0.0085(15) 0.0104(16) 0.0115(15)
C3 0.0246(18) 0.0288(19) 0.032(2) 0.0054(15) 0.0097(15) 0.0090(15)
C4 0.034(2) 0.034(2) 0.042(2) 0.0168(18) 0.0175(18) 0.0145(17)
C5 0.040(2) 0.042(2) 0.059(3) 0.020(2) 0.028(2) 0.024(2)
C6 0.040(2) 0.043(2) 0.056(3) 0.025(2) 0.029(2) 0.0200(19)
O1 0.073(2) 0.0374(18) 0.047(2) 0.0155(15) 0.0128(18) 0.0025(17)
O2 0.0469(18) 0.0361(16) 0.0355(17) 0.0049(13) 0.0154(14) 0.0029(14)
C7 0.038(2) 0.035(2) 0.036(2) 0.0130(18) 0.0099(18) 0.0118(18)
C8 0.068(4) 0.049(3) 0.041(3) 0.011(2) 0.014(3) 0.006(3)
F11 0.360(10) 0.101(3) 0.066(3) 0.056(3) 0.082(4) 0.127(5)
F12 0.082(3) 0.257(7) 0.063(3) 0.015(3) 0.040(2) -0.004(4)
F13 0.108(3) 0.094(3) 0.0360(18) 0.0049(17) -0.0024(19) 0.004(2)
O3 0.068(2) 0.0448(19) 0.0455(19) 0.0055(15) 0.0180(17) 0.0298(17)
O4 0.059(2) 0.057(2) 0.0418(19) 0.0121(16) 0.0206(16) 0.0281(17)
C9 0.038(2) 0.043(2) 0.035(2) 0.0007(19) 0.0084(18) 0.0165(19)
C10 0.083(4) 0.070(4) 0.052(3) 0.020(3) 0.034(3) 0.049(3)
F21 0.311(9) 0.257(7) 0.060(3) 0.054(4) 0.082(4) 0.241(7)
F22 0.095(3) 0.114(4) 0.200(6) 0.037(4) 0.095(4) 0.056(3)
F23 0.138(4) 0.055(2) 0.140(4) 0.004(2) 0.081(3) 0.042(2)
O5 0.0477(19) 0.0516(19) 0.0433(19) 0.0154(15) 0.0110(15) 0.0216(16)
O6 0.0380(18) 0.054(2) 0.065(2) 0.0275(17) 0.0179(16) 0.0187(15)
C11 0.034(2) 0.034(2) 0.041(2) 0.0078(18) 0.0044(18) 0.0118(17)
C12 0.048(3) 0.065(3) 0.044(3) 0.020(2) 0.012(2) 0.027(3)
F31 0.14(3) 0.17(4) 0.102(15) 0.04(2) 0.066(19) 0.13(3)
F32 0.076(12) 0.13(2) 0.067(15) 0.064(14) 0.017(11) 0.048(13)
F33 0.14(3) 0.081(14) 0.19(3) 0.05(2) -0.14(3) -0.028(16)
F31' 0.101(7) 0.217(13) 0.035(3) 0.019(5) 0.009(4) 0.102(8)
F32' 0.043(4) 0.157(10) 0.094(6) 0.063(6) 0.024(4) 0.050(5)
F33' 0.151(10) 0.056(4) 0.163(13) 0.012(5) -0.062(7) 0.054(5)
O7 0.077(3) 0.052(2) 0.046(2) 0.0069(16) 0.0068(18) 0.036(2)
O8 0.052(2) 0.0438(19) 0.051(2) 0.0031(15) -0.0044(16) 0.0212(16)
C13 0.046(3) 0.047(3) 0.039(2) 0.013(2) 0.013(2) 0.025(2)
C14 0.075(4) 0.087(5) 0.056(4) 0.002(3) -0.005(3) 0.051(4)
F41 0.032(10) 0.29(5) 0.18(4) 0.12(4) -0.007(15) -0.011(16)
F42 0.081(16) 0.22(4) 0.053(12) 0.071(18) 0.017(11) 0.08(2)
F43 0.25(5) 0.19(4) 0.17(4) -0.12(3) -0.14(3) 0.21(4)
F41' 0.157(9) 0.165(10) 0.162(12) 0.107(10) 0.032(8) 0.104(8)
F42' 0.080(5) 0.160(10) 0.120(7) 0.001(7) 0.028(5) 0.082(6)
F43' 0.146(12) 0.193(14) 0.123(10) -0.094(9) -0.085(8) 0.126(12)
O9 0.049(2) 0.094(3) 0.050(2) -0.014(2) 0.0159(18) 0.017(2)
O10 0.060(2) 0.057(2) 0.062(2) 0.0148(18) 0.0280(19) 0.0019(19)
C15 0.038(2) 0.044(3) 0.052(3) 0.003(2) 0.019(2) 0.015(2)
C16 0.054(3) 0.055(4) 0.105(6) 0.037(4) 0.011(4) 0.017(3)
F51 0.14(3) 0.27(6) 0.11(2) 0.11(3) 0.046(19) 0.14(4)
F52 0.14(2) 0.13(2) 0.057(15) 0.055(15) 0.067(16) 0.08(2)
F53 0.30(6) 0.055(13) 0.19(4) 0.070(17) 0.06(4) 0.03(2)
F51' 0.056(3) 0.073(6) 0.166(8) 0.077(6) 0.017(4) -0.003(3)
F52' 0.088(6) 0.139(9) 0.256(19) 0.117(11) 0.033(8) 0.075(6)
F53' 0.185(14) 0.122(10) 0.059(5) 0.040(5) 0.013(7) -0.018(8)
N3 0.044(2) 0.042(2) 0.0259(17) 0.0075(15) 0.0081(15) 0.0112(16)
O11 0.066(2) 0.051(2) 0.044(2) 0.0127(16) 0.0296(18) 0.0030(17)
O12 0.0381(17) 0.075(2) 0.0293(16) 0.0017(15) 0.0111(14) 0.0126(16)
C17 0.032(2) 0.044(2) 0.031(2) 0.0119(18) 0.0124(17) 0.0185(18)
C18 0.038(2) 0.049(3) 0.030(2) 0.0070(18) 0.0121(18) 0.005(2)
C19 0.098(5) 0.129(6) 0.032(3) 0.018(3) 0.027(3) -0.014(5)
C20 0.063(4) 0.124(6) 0.052(4) 0.010(4) 0.000(3) 0.050(4)
C21 0.144(7) 0.053(4) 0.048(4) -0.009(3) 0.005(4) 0.041(4)
O1W 0.0438(18) 0.0384(17) 0.052(2) 0.0078(14) 0.0085(15) 0.0123(14)
O2W 0.068(2) 0.050(2) 0.045(2) 0.0116(16) 0.0109(17) 0.0240(18)

loop_
_atom_type_symbol
_atom_type_description
_atom_type_scat_dispersion_real
_atom_type_scat_dispersion_imag
_atom_type_scat_source
C C 0.0033 0.0016 'International Tables Vol C Tables 4.2.6.8 and 6.1.1.4'
H H 0.0000 0.0000 'International Tables Vol C Tables 4.2.6.8 and 6.1.1.4'
N N 0.0061 0.0033 'International Tables Vol C Tables 4.2.6.8 and 6.1.1.4'
O O 0.0106 0.0060 'International Tables Vol C Tables 4.2.6.8 and 6.1.1.4'
F F 0.0171 0.0103 'International Tables Vol C Tables 4.2.6.8 and 6.1.1.4'
Ag Ag -0.8971 1.1015 'International Tables Vol C Tables 4.2.6.8 and 6.1.1.4'

loop_
_geom_angle_atom_site_label_1
_geom_angle_atom_site_label_2
_geom_angle_atom_site_label_3
_geom_angle
_geom_angle_site_symmetry_1
_geom_angle_site_symmetry_3
_geom_angle_publ_flag
O1 Ag1 N1 129.81(14) . 2_656 ?
O1 Ag1 O9 129.73(16) . . ?
N1 Ag1 O9 100.26(16) 2_656 . ?
O1 Ag1 O12 94.24(12) . 2_556 ?
N1 Ag1 O12 85.08(13) 2_656 2_556 ?
O9 Ag1 O12 84.82(12) . 2_556 ?
O1 Ag1 Ag2 72.85(10) . . ?
N1 Ag1 Ag2 153.01(10) 2_656 . ?
O9 Ag1 Ag2 60.79(12) . . ?
O12 Ag1 Ag2 110.13(9) 2_556 . ?
O12 Ag2 O2 160.58(12) . . ?
O12 Ag2 Ag4 88.79(9) . . ?
O2 Ag2 Ag4 86.58(9) . . ?
O12 Ag2 Ag1 125.79(10) . . ?
O2 Ag2 Ag1 72.45(8) . . ?
Ag4 Ag2 Ag1 84.072(16) . . ?
O12 Ag2 Ag3 73.49(9) . . ?
O2 Ag2 Ag3 88.33(8) . . ?
Ag4 Ag2 Ag3 56.160(14) . . ?
Ag1 Ag2 Ag3 137.09(2) . . ?
C1 Ag3 O11 122.58(15) . . ?
C1 Ag3 N2 132.30(13) . 2_666 ?
O11 Ag3 N2 89.00(13) . 2_666 ?
C1 Ag3 O5 123.36(13) . . ?
O11 Ag3 O5 102.55(13) . . ?
N2 Ag3 O5 74.48(12) 2_666 . ?
C1 Ag3 Ag5 51.55(11) . . ?
O11 Ag3 Ag5 82.53(10) . . ?
N2 Ag3 Ag5 107.57(9) 2_666 . ?
O5 Ag3 Ag5 174.65(8) . . ?
C1 Ag3 Ag4 48.99(10) . . ?
O11 Ag3 Ag4 82.60(10) . . ?
N2 Ag3 Ag4 168.20(9) 2_666 . ?
O5 Ag3 Ag4 115.37(8) . . ?
Ag5 Ag3 Ag4 63.237(15) . . ?
C1 Ag3 Ag6 53.08(11) . . ?
O11 Ag3 Ag6 157.38(9) . . ?
N2 Ag3 Ag6 109.73(9) 2_666 . ?
O5 Ag3 Ag6 71.85(8) . . ?
Ag5 Ag3 Ag6 102.81(2) . . ?
Ag4 Ag3 Ag6 80.431(18) . . ?
C1 Ag3 Ag2 95.35(11) . . ?
O11 Ag3 Ag2 80.93(9) . . ?
N2 Ag3 Ag2 126.70(9) 2_666 . ?
O5 Ag3 Ag2 57.47(8) . . ?
Ag5 Ag3 Ag2 122.453(17) . . ?
Ag4 Ag3 Ag2 60.17(2) . . ?
Ag6 Ag3 Ag2 77.687(17) . . ?
C1 Ag4 O10 160.77(15) . . ?
C1 Ag4 O8 97.54(14) . . ?
O10 Ag4 O8 92.40(15) . . ?
C1 Ag4 O1W 107.30(13) . . ?
O10 Ag4 O1W 90.11(13) . . ?
O8 Ag4 O1W 83.47(11) . . ?
C1 Ag4 Ag3 47.77(10) . . ?
O10 Ag4 Ag3 114.73(11) . . ?
O8 Ag4 Ag3 135.32(8) . . ?
O1W Ag4 Ag3 128.33(8) . . ?
C1 Ag4 Ag5 48.54(11) . . ?
O10 Ag4 Ag5 118.52(10) . . ?
O8 Ag4 Ag5 78.45(8) . . ?
O1W Ag4 Ag5 146.40(8) . . ?
Ag3 Ag4 Ag5 57.73(2) . . ?
C1 Ag4 Ag2 97.32(11) . . ?
O10 Ag4 Ag2 77.04(11) . . ?
O8 Ag4 Ag2 160.95(8) . . ?
O1W Ag4 Ag2 80.78(8) . . ?
Ag3 Ag4 Ag2 63.669(15) . . ?
Ag5 Ag4 Ag2 120.483(17) . . ?
O3 Ag5 C1 142.98(14) 2_666 . ?
O3 Ag5 O7 107.81(13) 2_666 . ?
C1 Ag5 O7 108.39(13) . . ?
O3 Ag5 Ag3 98.17(10) 2_666 . ?
C1 Ag5 Ag3 48.19(10) . . ?
O7 Ag5 Ag3 137.29(10) . . ?
O3 Ag5 Ag4 136.36(10) 2_666 . ?
C1 Ag5 Ag4 46.62(10) . . ?
O7 Ag5 Ag4 79.05(10) . . ?
Ag3 Ag5 Ag4 59.035(14) . . ?
O3 Ag5 Ag6 76.11(9) 2_666 2_666 ?
C1 Ag5 Ag6 82.61(10) . 2_666 ?
O7 Ag5 Ag6 137.30(11) . 2_666 ?
Ag3 Ag5 Ag6 81.061(18) . 2_666 ?
Ag4 Ag5 Ag6 128.19(2) . 2_666 ?
O6 Ag6 O4 116.34(13) . . ?
O6 Ag6 C1 127.10(13) . . ?
O4 Ag6 C1 114.24(13) . . ?
O6 Ag6 C2 147.81(13) . . ?
O4 Ag6 C2 86.51(13) . . ?
C1 Ag6 C2 28.71(13) . . ?
O6 Ag6 O2 87.69(12) . . ?
O4 Ag6 O2 97.05(12) . . ?
C1 Ag6 O2 100.70(12) . . ?
C2 Ag6 O2 113.00(11) . . ?
O6 Ag6 Ag3 82.82(10) . . ?
O4 Ag6 Ag3 160.37(9) . . ?
C1 Ag6 Ag3 46.15(9) . . ?
C2 Ag6 Ag3 74.18(9) . . ?
O2 Ag6 Ag3 87.50(7) . . ?
O6 Ag6 Ag5 59.69(8) . 2_666 ?
O4 Ag6 Ag5 80.35(9) . 2_666 ?
C1 Ag6 Ag5 116.59(10) . 2_666 ?
C2 Ag6 Ag5 106.38(9) . 2_666 ?
O2 Ag6 Ag5 140.32(7) . 2_666 ?
Ag3 Ag6 Ag5 108.13(2) . 2_666 ?
C4 N1 C5 117.0(4) . . ?
C4 N1 Ag1 120.9(3) . 2_656 ?
C5 N1 Ag1 122.0(3) . 2_656 ?
C6 N2 C3 116.5(3) . . ?
C6 N2 Ag3 120.5(3) . 2_666 ?
C3 N2 Ag3 121.0(3) . 2_666 ?
C2 C1 Ag3 154.3(3) . . ?
C2 C1 Ag4 118.0(3) . . ?
Ag3 C1 Ag4 83.23(14) . . ?
C2 C1 Ag5 114.0(3) . . ?
Ag3 C1 Ag5 80.26(13) . . ?
Ag4 C1 Ag5 84.84(14) . . ?
C2 C1 Ag6 78.2(3) . . ?
Ag3 C1 Ag6 80.77(13) . . ?
Ag4 C1 Ag6 110.57(17) . . ?
Ag5 C1 Ag6 153.84(19) . . ?
C1 C2 C3 170.4(4) . . ?
C1 C2 Ag6 73.1(3) . . ?
C3 C2 Ag6 116.0(3) . . ?
N2 C3 C4 121.3(3) . . ?
N2 C3 C2 118.3(3) . . ?
C4 C3 C2 120.4(3) . . ?
N1 C4 C3 121.8(4) . . ?
N1 C5 C6 120.8(4) . . ?
N2 C6 C5 122.6(4) . . ?
C7 O1 Ag1 119.3(3) . . ?
C7 O2 Ag2 116.0(3) . . ?
C7 O2 Ag6 136.9(3) . . ?
Ag2 O2 Ag6 106.46(12) . . ?
O1 C7 O2 128.1(4) . . ?
O1 C7 C8 114.8(4) . . ?
O2 C7 C8 117.1(4) . . ?
F11 C8 F13 107.3(5) . . ?
F11 C8 F12 107.6(6) . . ?
F13 C8 F12 104.8(5) . . ?
F11 C8 C7 111.6(5) . . ?
F13 C8 C7 114.0(4) . . ?
F12 C8 C7 111.1(5) . . ?
C9 O3 Ag5 126.6(3) . 2_666 ?
C9 O4 Ag6 118.0(3) . . ?
O4 C9 O3 130.7(4) . . ?
O4 C9 C10 114.0(4) . . ?
O3 C9 C10 115.3(4) . . ?
F21 C10 F23 112.9(6) . . ?
F21 C10 F22 103.5(6) . . ?
F23 C10 F22 103.6(5) . . ?
F21 C10 C9 113.3(4) . . ?
F23 C10 C9 113.7(4) . . ?
F22 C10 C9 108.7(5) . . ?
C11 O5 Ag3 115.6(3) . . ?
C11 O6 Ag6 117.2(3) . . ?
O6 C11 O5 129.9(4) . . ?
O6 C11 C12 114.5(4) . . ?
O5 C11 C12 115.6(4) . . ?
F33 C12 F31 104(3) . . ?
F33 C12 F32 104.9(19) . . ?
F31 C12 F32 101.9(16) . . ?
F33 C12 F31' 64(3) . . ?
F31 C12 F31' 131.4(13) . . ?
F32 C12 F31' 46.9(12) . . ?
F33 C12 F33' 132.3(17) . . ?
F31 C12 F33' 44.3(14) . . ?
F32 C12 F33' 63.2(13) . . ?
F31' C12 F33' 107.5(7) . . ?
F33 C12 F32' 45(3) . . ?
F31 C12 F32' 64.0(16) . . ?
F32 C12 F32' 131.2(10) . . ?
F31' C12 F32' 105.7(6) . . ?
F33' C12 F32' 105.9(7) . . ?
F33 C12 C11 116.0(12) . . ?
F31 C12 C11 113.1(12) . . ?
F32 C12 C11 115.4(9) . . ?
F31' C12 C11 114.2(5) . . ?
F33' C12 C11 110.2(5) . . ?
F32' C12 C11 112.9(5) . . ?
C13 O7 Ag5 123.4(3) . . ?
C13 O8 Ag4 119.7(3) . . ?
O8 C13 O7 130.7(5) . . ?
O8 C13 C14 113.9(4) . . ?
O7 C13 C14 115.4(5) . . ?
F43 C14 F42 116(3) . . ?
F43 C14 F41 107(3) . . ?
F42 C14 F41 91(2) . . ?
F43 C14 F43' 123.3(18) . . ?
F42 C14 F43' 53.5(13) . . ?
F41 C14 F43' 37.6(17) . . ?
F43 C14 F42' 40(3) . . ?
F42 C14 F42' 138.1(12) . . ?
F41 C14 F42' 73(2) . . ?
F43' C14 F42' 105.1(8) . . ?
F43 C14 F41' 67(3) . . ?
F42 C14 F41' 59.3(15) . . ?
F41 C14 F41' 136.5(15) . . ?
F43' C14 F41' 107.5(8) . . ?
F42' C14 F41' 106.8(8) . . ?
F43 C14 C13 117.6(14) . . ?
F42 C14 C13 112.2(11) . . ?
F41 C14 C13 109.9(16) . . ?
F43' C14 C13 116.6(6) . . ?
F42' C14 C13 109.7(7) . . ?
F41' C14 C13 110.7(6) . . ?
C15 O9 Ag1 125.8(3) . . ?
C15 O10 Ag4 133.3(3) . . ?
O9 C15 O10 129.5(5) . . ?
O9 C15 C16 118.1(5) . . ?
O10 C15 C16 112.4(5) . . ?
F53' C16 F53 114(3) . . ?
F53' C16 F51 74(2) . . ?
F53 C16 F51 107(3) . . ?
F53' C16 F52' 110.6(9) . . ?
F53 C16 F52' 83(2) . . ?
F51 C16 F52' 38(2) . . ?
F53' C16 F51' 108.3(10) . . ?
F53 C16 F51' 24(2) . . ?
F51 C16 F51' 129(2) . . ?
F52' C16 F51' 106.3(8) . . ?
F53' C16 F52 21(2) . . ?
F53 C16 F52 106(3) . . ?
F51 C16 F52 95(2) . . ?
F52' C16 F52 130.6(18) . . ?
F51' C16 F52 93(2) . . ?
F53' C16 C15 114.8(9) . . ?
F53 C16 C15 122(2) . . ?
F51 C16 C15 115(2) . . ?
F52' C16 C15 106.9(9) . . ?
F51' C16 C15 109.6(7) . . ?
F52 C16 C15 108.2(16) . . ?
C21 N3 C19 107.9(5) . . ?
C21 N3 C20 109.5(5) . . ?
C19 N3 C20 109.3(5) . . ?
C21 N3 C18 111.1(4) . . ?
C19 N3 C18 108.6(4) . . ?
C20 N3 C18 110.4(4) . . ?
C17 O11 Ag3 120.4(3) . . ?
C17 O12 Ag2 129.0(3) . . ?
C17 O12 Ag1 130.7(3) . 2_556 ?
Ag2 O12 Ag1 97.41(12) . 2_556 ?
O11 C17 O12 125.8(4) . . ?
O11 C17 C18 120.3(4) . . ?
O12 C17 C18 113.9(4) . . ?
N3 C18 C17 118.2(4) . . ?

loop_
_geom_bond_atom_site_label_1
_geom_bond_atom_site_label_2
_geom_bond_distance
_geom_bond_site_symmetry_2
_geom_bond_publ_flag
Ag1 O1 2.243(3) . ?
Ag1 N1 2.345(4) 2_656 ?
Ag1 O9 2.387(4) . ?
Ag1 O12 2.515(3) 2_556 ?
Ag1 Ag2 3.1516(10) . ?
Ag2 O12 2.260(3) . ?
Ag2 O2 2.269(3) . ?
Ag2 Ag4 3.0543(8) . ?
Ag2 Ag3 3.1555(8) . ?
Ag3 C1 2.181(4) . ?
Ag3 O11 2.327(3) . ?
Ag3 N2 2.338(3) 2_666 ?
Ag3 O5 2.558(3) . ?
Ag3 Ag5 2.8836(8) . ?
Ag3 Ag4 2.9244(7) . ?
Ag3 Ag6 2.9846(7) . ?
Ag4 C1 2.222(4) . ?
Ag4 O10 2.223(4) . ?
Ag4 O8 2.441(3) . ?
Ag4 O1W 2.528(3) . ?
Ag4 Ag5 3.0451(8) . ?
Ag5 O3 2.248(3) 2_666 ?
Ag5 C1 2.291(4) . ?
Ag5 O7 2.303(4) . ?
Ag5 Ag6 3.0603(8) 2_666 ?
Ag6 O6 2.275(3) . ?
Ag6 O4 2.311(3) . ?
Ag6 C1 2.418(4) . ?
Ag6 C2 2.474(4) . ?
Ag6 O2 2.537(3) . ?
Ag6 Ag5 3.0603(8) 2_666 ?
N1 C4 1.327(5) . ?
N1 C5 1.343(6) . ?
N1 Ag1 2.345(4) 2_656 ?
N2 C6 1.328(5) . ?
N2 C3 1.341(5) . ?
N2 Ag3 2.338(3) 2_666 ?
C1 C2 1.214(5) . ?
C2 C3 1.445(5) . ?
C3 C4 1.394(5) . ?
C5 C6 1.385(6) . ?
O1 C7 1.232(5) . ?
O2 C7 1.240(5) . ?
C7 C8 1.541(7) . ?
C8 F11 1.284(6) . ?
C8 F13 1.289(6) . ?
C8 F12 1.298(7) . ?
O3 C9 1.240(6) . ?
O3 Ag5 2.248(3) 2_666 ?
O4 C9 1.238(6) . ?
C9 C10 1.554(7) . ?
C10 F21 1.269(6) . ?
C10 F23 1.295(6) . ?
C10 F22 1.333(7) . ?
O5 C11 1.248(6) . ?
O6 C11 1.238(5) . ?
C11 C12 1.531(6) . ?
C12 F33 1.249(15) . ?
C12 F31 1.260(15) . ?
C12 F32 1.261(14) . ?
C12 F31' 1.287(7) . ?
C12 F33' 1.302(8) . ?
C12 F32' 1.305(8) . ?
O7 C13 1.236(6) . ?
O8 C13 1.227(6) . ?
C13 C14 1.536(7) . ?
C14 F43 1.239(17) . ?
C14 F42 1.242(16) . ?
C14 F41 1.271(19) . ?
C14 F43' 1.295(10) . ?
C14 F42' 1.305(10) . ?
C14 F41' 1.319(10) . ?
O9 C15 1.233(6) . ?
O10 C15 1.239(6) . ?
C15 C16 1.530(8) . ?
C16 F53' 1.283(12) . ?
C16 F53 1.29(2) . ?
C16 F51 1.30(2) . ?
C16 F52' 1.310(11) . ?
C16 F51' 1.317(9) . ?
C16 F52 1.32(2) . ?
N3 C21 1.476(7) . ?
N3 C19 1.487(6) . ?
N3 C20 1.498(7) . ?
N3 C18 1.499(5) . ?
O11 C17 1.227(5) . ?
O12 C17 1.258(5) . ?
O12 Ag1 2.515(3) 2_556 ?
C17 C18 1.516(6) . ?
